data_1543050
loop_
_publ_author_name
'Ievlev, Mikhail Yu'
'Ershov, Oleg V.'
'Tafeenko, Viktor A.'

_publ_section_title
;
 Diastereoselective Cascade Assembly of Functionalized
 Pyrano[3,4-c]pyrrole Derivatives.
;
_journal_issue 8
_journal_name_full 'Organic letters'
_journal_page_first 1940
_journal_page_last 1943
_journal_paper_doi 10.1021/acs.orglett.6b00867
_journal_volume 18
_journal_year 2016
_chemical_formula_moiety 'C17 H20 N4 O2'
_chemical_formula_sum 'C17 H20 N4 O2'
_chemical_formula_weight 312.37
_chemical_name_systematic
;
 ?
;
_space_group_crystal_system triclinic
_space_group_IT_number 2
_space_group_name_Hall '-P 1'
_space_group_name_H-M_alt 'P -1'
_symmetry_space_group_name_Hall '-P 1'
_symmetry_space_group_name_H-M 'P -1'
_atom_sites_solution_hydrogens mixed
_audit_creation_method SHELXL-2013
_cell_angle_alpha 80.827(3)
_cell_angle_beta 85.462(3)
_cell_angle_gamma 76.099(3)
_cell_formula_units_Z 4
_cell_length_a 11.3656(4)
_cell_length_b 11.9690(5)
_cell_length_c 13.0198(4)
_cell_measurement_reflns_used 874
_cell_measurement_temperature 295(2)
_cell_measurement_theta_max 65
_cell_measurement_theta_min 2
_cell_volume 1695.75(11)
_computing_cell_refinement 'STOE X-AREA'
_computing_data_collection 'STOE X-AREA'
_computing_data_reduction 'STOE X-RED'
_computing_structure_refinement 'SHELXL-2013 (Sheldrick, 2013)'
_computing_structure_solution 'SHELXS-97 (Sheldrick, 2008)'
_diffrn_ambient_temperature 295
_diffrn_detector Pilatus100K
_diffrn_detector_area_resol_mean 5.81
_diffrn_detector_type STOE
_diffrn_measured_fraction_theta_full 0.983
_diffrn_measured_fraction_theta_max 0.989
_diffrn_measurement_device_type STOE
_diffrn_measurement_method 'rotation method'
_diffrn_radiation_collimation 'focusing mirrors'
_diffrn_radiation_monochromator none
_diffrn_radiation_polarisn_norm 0
_diffrn_radiation_type 'Cu K\a'
_diffrn_radiation_wavelength 1.54186
_diffrn_reflns_av_R_equivalents 0.0753
_diffrn_reflns_av_unetI/netI 0.0615
_diffrn_reflns_Laue_measured_fraction_full 0.983
_diffrn_reflns_Laue_measured_fraction_max 0.989
_diffrn_reflns_limit_h_max 13
_diffrn_reflns_limit_h_min -13
_diffrn_reflns_limit_k_max 14
_diffrn_reflns_limit_k_min -9
_diffrn_reflns_limit_l_max 15
_diffrn_reflns_limit_l_min -15
_diffrn_reflns_number 8377
_diffrn_reflns_point_group_measured_fraction_full 0.983
_diffrn_reflns_point_group_measured_fraction_max 0.989
_diffrn_reflns_theta_full 67.686
_diffrn_reflns_theta_max 71.340
_diffrn_reflns_theta_min 3.845
_diffrn_source 'Cu GeniX 3D'
_diffrn_source_current 0.600
_diffrn_source_power 0.030
_diffrn_source_voltage 50
_exptl_absorpt_coefficient_mu 0.670
_exptl_absorpt_correction_type none
_exptl_crystal_colour colorless
_exptl_crystal_density_diffrn 1.224
_exptl_crystal_description prism
_exptl_crystal_F_000 664
_exptl_crystal_size_max .24
_exptl_crystal_size_mid .16
_exptl_crystal_size_min .14
_refine_diff_density_max 0.531
_refine_diff_density_min -0.421
_refine_diff_density_rms 0.055
_refine_ls_extinction_coef 0.0041(7)
_refine_ls_extinction_expression Fc^*^=kFc[1+0.001xFc^2^\l^3^/sin(2\q)]^-1/4^
_refine_ls_extinction_method SHELXL
_refine_ls_goodness_of_fit_ref 1.079
_refine_ls_hydrogen_treatment mixed
_refine_ls_matrix_type full
_refine_ls_number_parameters 452
_refine_ls_number_reflns 6109
_refine_ls_number_restraints 0
_refine_ls_restrained_S_all 1.079
_refine_ls_R_factor_all 0.0671
_refine_ls_R_factor_gt 0.0561
_refine_ls_shift/su_max 0.000
_refine_ls_shift/su_mean 0.000
_refine_ls_structure_factor_coef Fsqd
_refine_ls_weighting_details 'w=1/[\s^2^(Fo^2^)+(0.1085P)^2^+0.1215P] where P=(Fo^2^+2Fc^2^)/3'
_refine_ls_weighting_scheme calc
_refine_ls_wR_factor_gt 0.1628
_refine_ls_wR_factor_ref 0.1703
_reflns_Friedel_coverage 0.000
_reflns_number_gt 4770
_reflns_number_total 6109
_reflns_threshold_expression 'I > 2\s(I)'
_cod_data_source_file ol6b00867_si_003.cif
_cod_data_source_block shelx
_cod_depositor_comments 'Adding full bibliography for 1543048--1543050.cif.'
_cod_database_code 1543050
_shelx_space_group_comment
;
The symmetry employed for this shelxl refinement is uniquely defined
by the following loop, which should always be used as a source of
symmetry information in preference to the above space-group names.
They are only intended as comments.
;
_shelxl_version_number 2013-4

loop_
_space_group_symop_operation_xyz
'x, y, z'
'-x, -y, -z'

loop_
_atom_site_label
_atom_site_type_symbol
_atom_site_fract_x
_atom_site_fract_y
_atom_site_fract_z
_atom_site_U_iso_or_equiv
_atom_site_adp_type
_atom_site_occupancy
_atom_site_site_symmetry_order
_atom_site_calc_flag
_atom_site_refinement_flags_posn
_atom_site_refinement_flags_adp
O1 O 0.07978(10) 0.33336(11) 0.10388(9) 0.0399(3) Uani 1 1 d . .
O2 O 0.34846(11) 0.10705(15) 0.23153(10) 0.0554(4) Uani 1 1 d . .
N1 N 0.52172(14) 0.10026(18) 0.13516(15) 0.0536(5) Uani 1 1 d . .
N2 N 0.46454(19) 0.2120(2) -0.11349(15) 0.0795(7) Uani 1 1 d . .
N3 N 0.27175(17) -0.0556(2) 0.04614(16) 0.0631(5) Uani 1 1 d . .
N4 N 0.13202(19) 0.2588(2) -0.14132(14) 0.0740(6) Uani 1 1 d . .
C2 C 0.11329(14) 0.21047(16) 0.12504(12) 0.0349(4) Uani 1 1 d . .
C3 C 0.21525(14) 0.16877(17) 0.04248(12) 0.0373(4) Uani 1 1 d . .
C4 C 0.33013(14) 0.21508(17) 0.05912(12) 0.0384(4) Uani 1 1 d . .
C5 C 0.28975(15) 0.33906(17) 0.08201(13) 0.0408(4) Uani 1 1 d . .
C6 C 0.3873(2) 0.4049(2) 0.0843(2) 0.0639(6) Uani 1 1 d . .
H6A H 0.4227 0.4189 0.0145 0.077 Uiso 1 1 calc R U
H6B H 0.4510 0.3575 0.1285 0.077 Uiso 1 1 calc R U
C7 C 0.3387(3) 0.5202(3) 0.1243(3) 0.0850(9) Uani 1 1 d . .
H7A H 0.3277 0.5062 0.1995 0.102 Uiso 1 1 calc R U
H7B H 0.3975 0.5678 0.1074 0.102 Uiso 1 1 calc R U
C8 C 0.2199(3) 0.5848(3) 0.0781(2) 0.0764(7) Uani 1 1 d . .
H8A H 0.2308 0.6002 0.0030 0.092 Uiso 1 1 calc R U
H8B H 0.1930 0.6588 0.1039 0.092 Uiso 1 1 calc R U
C9 C 0.12492(19) 0.51528(19) 0.10586(16) 0.0500(5) Uani 1 1 d . .
H9A H 0.0940 0.5228 0.1767 0.060 Uiso 1 1 calc R U
H9B H 0.0579 0.5468 0.0601 0.060 Uiso 1 1 calc R U
C10 C 0.17279(15) 0.39002(17) 0.09712(13) 0.0390(4) Uani 1 1 d . .
C11 C 0.00161(15) 0.16423(18) 0.12053(14) 0.0421(4) Uani 1 1 d . .
H11A H 0.0242 0.0799 0.1338 0.050 Uiso 1 1 calc R U
H11B H -0.0284 0.1866 0.0508 0.050 Uiso 1 1 calc R U
C12 C -0.10070(16) 0.2076(2) 0.19829(16) 0.0462(5) Uani 1 1 d . .
C13 C -0.0627(2) 0.1751(3) 0.30968(17) 0.0680(7) Uani 1 1 d . .
H13A H -0.1315 0.1983 0.3557 0.102 Uiso 1 1 calc R U
H13B H -0.0007 0.2140 0.3199 0.102 Uiso 1 1 calc R U
H13C H -0.0317 0.0925 0.3243 0.102 Uiso 1 1 calc R U
C14 C -0.2109(2) 0.1618(3) 0.1831(2) 0.0723(7) Uani 1 1 d . .
H14A H -0.2335 0.1835 0.1119 0.108 Uiso 1 1 calc R U
H14B H -0.2772 0.1945 0.2279 0.108 Uiso 1 1 calc R U
H14C H -0.1917 0.0786 0.2000 0.108 Uiso 1 1 calc R U
C15 C 0.16858(17) 0.2198(2) -0.06250(14) 0.0478(5) Uani 1 1 d . .
C16 C 0.24649(16) 0.0424(2) 0.04680(14) 0.0444(4) Uani 1 1 d . .
C17 C 0.40600(17) 0.2131(2) -0.03845(14) 0.0508(5) Uani 1 1 d . .
C18 C 0.40310(14) 0.13344(17) 0.15064(13) 0.0390(4) Uani 1 1 d . .
O1A O 0.11795(10) 0.36920(12) 0.61885(10) 0.0427(3) Uani 1 1 d . .
O2A O 0.34292(11) 0.07567(14) 0.69614(11) 0.0537(4) Uani 1 1 d . .
N1A N 0.52467(14) 0.07545(19) 0.61485(15) 0.0552(5) Uani 1 1 d . .
N2A N 0.49127(17) 0.2424(2) 0.38387(14) 0.0647(5) Uani 1 1 d . .
N3A N 0.22369(18) 0.0114(2) 0.48024(17) 0.0687(6) Uani 1 1 d . .
N4A N 0.16143(19) 0.3695(2) 0.34984(15) 0.0775(7) Uani 1 1 d . .
C2A C 0.12141(13) 0.25454(17) 0.60382(12) 0.0352(4) Uani 1 1 d . .
C3A C 0.22048(14) 0.21988(17) 0.51697(12) 0.0364(4) Uani 1 1 d . .
C4A C 0.34852(13) 0.22672(16) 0.55077(12) 0.0353(4) Uani 1 1 d . .
C5A C 0.33468(14) 0.33304(16) 0.60538(12) 0.0364(4) Uani 1 1 d . .
C6A C 0.45000(16) 0.3654(2) 0.62661(16) 0.0480(5) Uani 1 1 d . .
H6A1 H 0.4952 0.3046 0.6767 0.058 Uiso 1 1 calc R U
H6A2 H 0.4996 0.3700 0.5626 0.058 Uiso 1 1 calc R U
C7A C 0.4275(2) 0.4777(3) 0.6673(3) 0.0984(11) Uani 1 1 d . .
H7A1 H 0.4883 0.4692 0.7180 0.118 Uiso 1 1 calc R U
H7A2 H 0.4443 0.5348 0.6098 0.118 Uiso 1 1 calc R U
C8A C 0.3221(3) 0.5242(5) 0.7110(5) 0.167(3) Uani 1 1 d . .
H8A1 H 0.3121 0.6078 0.6959 0.201 Uiso 1 1 calc R U
H8A2 H 0.3301 0.5034 0.7856 0.201 Uiso 1 1 calc R U
C9A C 0.20651(19) 0.4995(2) 0.68720(19) 0.0574(5) Uani 1 1 d . .
H9A1 H 0.1610 0.5659 0.6425 0.069 Uiso 1 1 calc R U
H9A2 H 0.1585 0.4883 0.7514 0.069 Uiso 1 1 calc R U
C10A C 0.22635(15) 0.39416(17) 0.63497(13) 0.0395(4) Uani 1 1 d . .
C11A C -0.00490(15) 0.2542(2) 0.57402(15) 0.0481(5) Uani 1 1 d . .
H11C H -0.0024 0.1812 0.5497 0.058 Uiso 1 1 calc R U
H11D H -0.0293 0.3163 0.5168 0.058 Uiso 1 1 calc R U
C12A C -0.09967(16) 0.2700(2) 0.66318(17) 0.0502(5) Uani 1 1 d . .
C13A C -0.0884(3) 0.1601(3) 0.7395(2) 0.0863(9) Uani 1 1 d . .
H13D H -0.1474 0.1731 0.7959 0.130 Uiso 1 1 calc R U
H13E H -0.0085 0.1375 0.7662 0.130 Uiso 1 1 calc R U
H13F H -0.1022 0.0994 0.7052 0.130 Uiso 1 1 calc R U
C14A C -0.2254(2) 0.3115(4) 0.6205(3) 0.0963(11) Uani 1 1 d . .
H14D H -0.2398 0.2555 0.5807 0.144 Uiso 1 1 calc R U
H14E H -0.2314 0.3850 0.5767 0.144 Uiso 1 1 calc R U
H14F H -0.2847 0.3202 0.6772 0.144 Uiso 1 1 calc R U
C15A C 0.18834(16) 0.3038(2) 0.42113(14) 0.0480(5) Uani 1 1 d . .
C16A C 0.22295(15) 0.1026(2) 0.49558(14) 0.0447(5) Uani 1 1 d . .
C17A C 0.42832(16) 0.23647(18) 0.45579(14) 0.0426(4) Uani 1 1 d . .
C18A C 0.40571(14) 0.11609(17) 0.62775(13) 0.0376(4) Uani 1 1 d . .
H2 H 0.1481(16) 0.1845(16) 0.1934(14) 0.028(4) Uiso 1 1 d . .
H2A H 0.1468(16) 0.1983(17) 0.6662(15) 0.032(4) Uiso 1 1 d . .
H12 H -0.124(2) 0.292(2) 0.1805(18) 0.060(7) Uiso 1 1 d . .
H12A H -0.083(2) 0.332(2) 0.6963(17) 0.052(6) Uiso 1 1 d . .
H811 H 0.5555(19) 0.1204(19) 0.0718(17) 0.044(5) Uiso 1 1 d . .
H812 H 0.561(2) 0.053(2) 0.185(2) 0.062(7) Uiso 1 1 d . .
H911 H 0.564(2) 0.114(2) 0.560(2) 0.059(7) Uiso 1 1 d . .
H912 H 0.562(2) 0.017(2) 0.6589(19) 0.054(6) Uiso 1 1 d . .

loop_
_atom_site_aniso_label
_atom_site_aniso_U_11
_atom_site_aniso_U_22
_atom_site_aniso_U_33
_atom_site_aniso_U_23
_atom_site_aniso_U_13
_atom_site_aniso_U_12
O1 0.0271(6) 0.0427(8) 0.0471(7) -0.0070(5) -0.0052(5) -0.0011(5)
O2 0.0312(6) 0.0811(11) 0.0380(7) 0.0136(7) -0.0006(5) 0.0031(6)
N1 0.0265(7) 0.0748(13) 0.0477(9) 0.0092(9) -0.0013(7) -0.0005(7)
N2 0.0547(11) 0.116(2) 0.0452(10) 0.0098(11) 0.0147(8) 0.0044(11)
N3 0.0564(11) 0.0581(14) 0.0707(12) -0.0189(9) 0.0090(9) -0.0030(9)
N4 0.0672(12) 0.1064(19) 0.0386(9) -0.0065(10) -0.0132(8) -0.0004(12)
C2 0.0270(8) 0.0414(10) 0.0329(8) -0.0056(7) -0.0025(6) -0.0010(7)
C3 0.0289(8) 0.0469(11) 0.0315(8) -0.0051(7) -0.0020(6) -0.0001(7)
C4 0.0274(8) 0.0522(11) 0.0304(8) 0.0011(7) 0.0010(6) -0.0045(7)
C5 0.0332(8) 0.0493(12) 0.0362(8) 0.0017(7) -0.0018(6) -0.0076(8)
C6 0.0439(11) 0.0680(16) 0.0817(15) -0.0071(12) 0.0060(10) -0.0216(11)
C7 0.0722(17) 0.081(2) 0.113(2) -0.0168(17) -0.0055(15) -0.0383(16)
C8 0.0849(18) 0.0545(16) 0.0907(19) -0.0100(13) -0.0002(14) -0.0193(14)
C9 0.0509(11) 0.0457(12) 0.0496(10) -0.0056(8) -0.0090(8) -0.0026(9)
C10 0.0369(9) 0.0448(11) 0.0331(8) -0.0007(7) -0.0068(6) -0.0065(8)
C11 0.0318(8) 0.0515(12) 0.0436(9) -0.0127(8) -0.0024(7) -0.0071(8)
C12 0.0304(8) 0.0536(13) 0.0568(11) -0.0176(9) 0.0043(7) -0.0100(8)
C13 0.0572(13) 0.098(2) 0.0507(12) -0.0222(12) 0.0089(10) -0.0191(13)
C14 0.0410(11) 0.098(2) 0.0907(17) -0.0355(15) 0.0103(11) -0.0298(12)
C15 0.0392(9) 0.0657(14) 0.0340(9) -0.0103(8) -0.0038(7) -0.0009(9)
C16 0.0345(9) 0.0521(14) 0.0428(9) -0.0112(8) 0.0030(7) -0.0015(8)
C17 0.0356(9) 0.0670(14) 0.0385(10) 0.0051(9) 0.0014(8) 0.0005(9)
C18 0.0265(8) 0.0489(11) 0.0372(8) -0.0006(7) -0.0036(6) -0.0028(7)
O1A 0.0248(6) 0.0500(8) 0.0510(7) -0.0114(6) -0.0016(5) -0.0013(5)
O2A 0.0322(6) 0.0637(10) 0.0527(8) 0.0163(7) 0.0011(5) -0.0039(6)
N1A 0.0279(8) 0.0643(13) 0.0565(10) 0.0110(9) 0.0025(7) 0.0076(7)
N2A 0.0540(10) 0.0854(16) 0.0511(10) -0.0081(9) 0.0183(8) -0.0170(10)
N3A 0.0533(11) 0.0745(16) 0.0852(14) -0.0329(11) 0.0132(10) -0.0191(10)
N4A 0.0662(13) 0.1039(19) 0.0453(10) 0.0162(11) -0.0097(9) -0.0019(12)
C2A 0.0225(7) 0.0488(11) 0.0318(8) -0.0056(7) -0.0024(6) -0.0034(7)
C3A 0.0263(8) 0.0493(11) 0.0308(8) -0.0040(7) -0.0023(6) -0.0041(7)
C4A 0.0226(7) 0.0460(11) 0.0335(8) -0.0009(7) 0.0012(6) -0.0042(7)
C5A 0.0297(8) 0.0420(10) 0.0351(8) -0.0011(7) -0.0025(6) -0.0059(7)
C6A 0.0321(9) 0.0597(13) 0.0532(10) -0.0083(9) -0.0027(7) -0.0124(8)
C7A 0.0515(14) 0.082(2) 0.179(3) -0.058(2) -0.0148(17) -0.0197(14)
C8A 0.0561(17) 0.169(5) 0.328(7) -0.193(5) 0.028(3) -0.033(2)
C9A 0.0475(11) 0.0554(14) 0.0695(13) -0.0207(10) 0.0025(9) -0.0062(10)
C10A 0.0309(8) 0.0443(11) 0.0414(9) -0.0034(7) -0.0032(6) -0.0065(7)
C11A 0.0247(8) 0.0732(15) 0.0480(10) -0.0160(9) -0.0044(7) -0.0085(8)
C12A 0.0276(9) 0.0666(15) 0.0610(12) -0.0238(10) 0.0060(8) -0.0127(9)
C13A 0.0835(19) 0.089(2) 0.0877(19) -0.0071(16) 0.0258(15) -0.0360(17)
C14A 0.0253(10) 0.143(3) 0.124(2) -0.051(2) 0.0000(12) -0.0059(13)
C15A 0.0348(9) 0.0705(14) 0.0338(9) -0.0023(9) -0.0040(7) -0.0054(9)
C16A 0.0303(8) 0.0591(14) 0.0463(10) -0.0162(9) 0.0034(7) -0.0092(8)
C17A 0.0320(8) 0.0516(12) 0.0404(9) -0.0023(8) 0.0018(7) -0.0060(8)
C18A 0.0258(7) 0.0437(11) 0.0389(8) -0.0033(7) -0.0022(6) -0.0013(7)

loop_
_atom_type_symbol
_atom_type_description
_atom_type_scat_dispersion_real
_atom_type_scat_dispersion_imag
_atom_type_scat_source
C C 0.0181 0.0091 'International Tables Vol C Tables 4.2.6.8 and 6.1.1.4'
H H 0.0000 0.0000 'International Tables Vol C Tables 4.2.6.8 and 6.1.1.4'
N N 0.0311 0.0180 'International Tables Vol C Tables 4.2.6.8 and 6.1.1.4'
O O 0.0492 0.0322 'International Tables Vol C Tables 4.2.6.8 and 6.1.1.4'

loop_
_geom_angle_atom_site_label_1
_geom_angle_atom_site_label_2
_geom_angle_atom_site_label_3
_geom_angle
C10 O1 C2 116.19(12)
C18 N1 H811 119.1(13)
C18 N1 H812 116.7(17)
H811 N1 H812 124(2)
O1 C2 C11 108.34(13)
O1 C2 C3 107.01(13)
C11 C2 C3 113.25(14)
O1 C2 H2 111.1(11)
C11 C2 H2 110.1(10)
C3 C2 H2 107.0(10)
C16 C3 C15 107.37(16)
C16 C3 C2 112.44(14)
C15 C3 C2 107.70(14)
C16 C3 C4 110.97(14)
C15 C3 C4 109.39(15)
C2 C3 C4 108.88(14)
C17 C4 C5 109.18(16)
C17 C4 C18 109.95(14)
C5 C4 C18 111.24(14)
C17 C4 C3 107.86(15)
C5 C4 C3 109.37(13)
C18 C4 C3 109.17(14)
C10 C5 C6 120.85(19)
C10 C5 C4 121.92(17)
C6 C5 C4 117.21(16)
C5 C6 C7 112.26(19)
C5 C6 H6A 109.2
C7 C6 H6A 109.2
C5 C6 H6B 109.2
C7 C6 H6B 109.2
H6A C6 H6B 107.9
C8 C7 C6 112.0(2)
C8 C7 H7A 109.2
C6 C7 H7A 109.2
C8 C7 H7B 109.2
C6 C7 H7B 109.2
H7A C7 H7B 107.9
C7 C8 C9 110.8(2)
C7 C8 H8A 109.5
C9 C8 H8A 109.5
C7 C8 H8B 109.5
C9 C8 H8B 109.5
H8A C8 H8B 108.1
C10 C9 C8 112.43(19)
C10 C9 H9A 109.1
C8 C9 H9A 109.1
C10 C9 H9B 109.1
C8 C9 H9B 109.1
H9A C9 H9B 107.9
C5 C10 O1 124.12(18)
C5 C10 C9 125.01(18)
O1 C10 C9 110.85(15)
C2 C11 C12 113.91(15)
C2 C11 H11A 108.8
C12 C11 H11A 108.8
C2 C11 H11B 108.8
C12 C11 H11B 108.8
H11A C11 H11B 107.7
C13 C12 C14 110.9(2)
C13 C12 C11 112.55(17)
C14 C12 C11 109.68(17)
C13 C12 H12 109.9(14)
C14 C12 H12 106.8(14)
C11 C12 H12 106.7(14)
C12 C13 H13A 109.5
C12 C13 H13B 109.5
H13A C13 H13B 109.5
C12 C13 H13C 109.5
H13A C13 H13C 109.5
H13B C13 H13C 109.5
C12 C14 H14A 109.5
C12 C14 H14B 109.5
H14A C14 H14B 109.5
C12 C14 H14C 109.5
H14A C14 H14C 109.5
H14B C14 H14C 109.5
N4 C15 C3 179.2(2)
N3 C16 C3 177.4(2)
N2 C17 C4 179.7(3)
O2 C18 N1 124.17(16)
O2 C18 C4 118.77(14)
N1 C18 C4 117.04(15)
C10A O1A C2A 117.04(13)
C18A N1A H911 116.8(15)
C18A N1A H912 119.1(15)
H911 N1A H912 124(2)
O1A C2A C11A 106.42(14)
O1A C2A C3A 108.53(14)
C11A C2A C3A 112.67(13)
O1A C2A H2A 111.9(11)
C11A C2A H2A 111.8(11)
C3A C2A H2A 105.5(11)
C16A C3A C15A 108.86(15)
C16A C3A C2A 110.17(14)
C15A C3A C2A 107.96(14)
C16A C3A C4A 110.75(14)
C15A C3A C4A 108.88(14)
C2A C3A C4A 110.15(13)
C17A C4A C5A 109.99(14)
C17A C4A C18A 109.85(14)
C5A C4A C18A 108.29(13)
C17A C4A C3A 108.09(13)
C5A C4A C3A 109.56(13)
C18A C4A C3A 111.06(14)
C10A C5A C6A 121.03(17)
C10A C5A C4A 122.10(15)
C6A C5A C4A 116.87(14)
C7A C6A C5A 112.98(17)
C7A C6A H6A1 109.0
C5A C6A H6A1 109.0
C7A C6A H6A2 109.0
C5A C6A H6A2 109.0
H6A1 C6A H6A2 107.8
C8A C7A C6A 122.2(3)
C8A C7A H7A1 106.8
C6A C7A H7A1 106.8
C8A C7A H7A2 106.8
C6A C7A H7A2 106.8
H7A1 C7A H7A2 106.6
C7A C8A C9A 122.8(3)
C7A C8A H8A1 106.6
C9A C8A H8A1 106.6
C7A C8A H8A2 106.6
C9A C8A H8A2 106.6
H8A1 C8A H8A2 106.6
C8A C9A C10A 112.09(19)
C8A C9A H9A1 109.2
C10A C9A H9A1 109.2
C8A C9A H9A2 109.2
C10A C9A H9A2 109.2
H9A1 C9A H9A2 107.9
C5A C10A O1A 124.14(17)
C5A C10A C9A 124.77(17)
O1A C10A C9A 111.07(15)
C2A C11A C12A 113.46(15)
C2A C11A H11C 108.9
C12A C11A H11C 108.9
C2A C11A H11D 108.9
C12A C11A H11D 108.9
H11C C11A H11D 107.7
C13A C12A C14A 111.7(2)
C13A C12A C11A 111.2(2)
C14A C12A C11A 109.9(2)
C13A C12A H12A 110.6(13)
C14A C12A H12A 108.0(13)
C11A C12A H12A 105.1(13)
C12A C13A H13D 109.5
C12A C13A H13E 109.5
H13D C13A H13E 109.5
C12A C13A H13F 109.5
H13D C13A H13F 109.5
H13E C13A H13F 109.5
C12A C14A H14D 109.5
C12A C14A H14E 109.5
H14D C14A H14E 109.5
C12A C14A H14F 109.5
H14D C14A H14F 109.5
H14E C14A H14F 109.5
N4A C15A C3A 178.1(2)
N3A C16A C3A 179.0(2)
N2A C17A C4A 178.7(2)
O2A C18A N1A 124.20(17)
O2A C18A C4A 119.94(14)
N1A C18A C4A 115.80(15)

loop_
_geom_bond_atom_site_label_1
_geom_bond_atom_site_label_2
_geom_bond_distance
O1 C10 1.377(2)
O1 C2 1.415(2)
O2 C18 1.216(2)
N1 C18 1.320(2)
N1 H811 0.90(2)
N1 H812 0.87(3)
N2 C17 1.138(3)
N3 C16 1.139(3)
N4 C15 1.125(3)
C2 C11 1.510(2)
C2 C3 1.563(2)
C2 H2 0.977(18)
C3 C16 1.462(3)
C3 C15 1.488(2)
C3 C4 1.578(2)
C4 C17 1.478(2)
C4 C5 1.514(3)
C4 C18 1.568(2)
C5 C10 1.336(2)
C5 C6 1.511(3)
C6 C7 1.516(4)
C6 H6A 0.9700
C6 H6B 0.9700
C7 C8 1.504(4)
C7 H7A 0.9700
C7 H7B 0.9700
C8 C9 1.504(3)
C8 H8A 0.9700
C8 H8B 0.9700
C9 C10 1.486(3)
C9 H9A 0.9700
C9 H9B 0.9700
C11 C12 1.529(2)
C11 H11A 0.9700
C11 H11B 0.9700
C12 C13 1.510(3)
C12 C14 1.520(3)
C12 H12 0.98(3)
C13 H13A 0.9600
C13 H13B 0.9600
C13 H13C 0.9600
C14 H14A 0.9600
C14 H14B 0.9600
C14 H14C 0.9600
O1A C10A 1.374(2)
O1A C2A 1.408(2)
O2A C18A 1.210(2)
N1A C18A 1.329(2)
N1A H911 0.93(3)
N1A H912 0.87(3)
N2A C17A 1.136(2)
N3A C16A 1.139(3)
N4A C15A 1.127(3)
C2A C11A 1.517(2)
C2A C3A 1.563(2)
C2A H2A 0.982(19)
C3A C16A 1.467(3)
C3A C15A 1.482(2)
C3A C4A 1.577(2)
C4A C17A 1.481(2)
C4A C5A 1.525(3)
C4A C18A 1.564(2)
C5A C10A 1.335(2)
C5A C6A 1.510(2)
C6A C7A 1.480(4)
C6A H6A1 0.9700
C6A H6A2 0.9700
C7A C8A 1.319(4)
C7A H7A1 0.9700
C7A H7A2 0.9700
C8A C9A 1.480(4)
C8A H8A1 0.9700
C8A H8A2 0.9700
C9A C10A 1.488(3)
C9A H9A1 0.9700
C9A H9A2 0.9700
C11A C12A 1.522(3)
C11A H11C 0.9700
C11A H11D 0.9700
C12A C13A 1.503(4)
C12A C14A 1.514(3)
C12A H12A 0.98(3)
C13A H13D 0.9600
C13A H13E 0.9600
C13A H13F 0.9600
C14A H14D 0.9600
C14A H14E 0.9600
C14A H14F 0.9600
